data_7054893
loop_
_publ_author_name
'Carre\~no, Alexander'
'Gacitua, Manuel'
'Schott, Eduardo'
'Zarate, Ximena'
'Manriquez, Juan Manuel'
'Preite, Marcelo'
'Ladeira, Sonia'
'Castel, Annie'
'Pizarro, Nancy'
'Vega, Andr\'es'
'Chavez, Ivonne'
'Arratia-Perez, Ramiro'

_publ_section_title
;
 Experimental and theoretical studies of the ancillary ligand
 (E)-2-((3-amino-pyridin-4-ylimino)-methyl)-4,6-di-tert-butylphenol in the
 rhenium(i) core
;
_journal_issue 7
_journal_name_full 'New J. Chem.'
_journal_page_first 5725
_journal_paper_doi 10.1039/C5NJ00772K
_journal_volume 39
_journal_year 2015
_chemical_compound_source 'synthesis as described'
_chemical_formula_moiety 'C19 H16 Br N2 O7 Re'
_chemical_formula_sum 'C19 H16 Br N2 O7 Re'
_chemical_formula_weight 650.45
_chemical_name_systematic
;
?
;
_space_group_IT_number 2
_symmetry_cell_setting triclinic
_symmetry_Int_Tables_number 2
_symmetry_space_group_name_Hall '-P 1'
_symmetry_space_group_name_H-M 'P -1'
_atom_sites_solution_hydrogens geom
_atom_sites_solution_primary direct
_atom_sites_solution_secondary difmap
_audit_update_record
;
2012-07-18 deposited with the CCDC.
2015-06-01 downloaded from the CCDC.
;
_cell_angle_alpha 94.561(2)
_cell_angle_beta 101.729(2)
_cell_angle_gamma 94.970(2)
_cell_formula_units_Z 2
_cell_length_a 6.4256(2)
_cell_length_b 12.2609(4)
_cell_length_c 13.0947(5)
_cell_measurement_reflns_used 9836
_cell_measurement_temperature 193(2)
_cell_measurement_theta_max 30.66
_cell_measurement_theta_min 3.19
_cell_measurement_wavelength 0.71073
_cell_volume 1001.31(6)
_computing_cell_refinement 'Bruker SAINT'
_computing_data_collection 'Bruker APEX2'
_computing_data_reduction 'Bruker SAINT'
_computing_molecular_graphics 'Ortep-3 for Windows (Farrugia, 1997)'
_computing_publication_material 'WinGX publication routines (Farrugia, 1999)'
_computing_structure_refinement 'SHELXL-97 (Sheldrick, 2008)'
_computing_structure_solution 'SHELXS-97 (Sheldrick, 1990)'
_diffrn_ambient_temperature 193(2)
_diffrn_measured_fraction_theta_full 0.986
_diffrn_measured_fraction_theta_max 0.986
_diffrn_measurement_device_type 'Bruker Kappa APEX II Quazar'
_diffrn_measurement_method 'phi and omega scans'
_diffrn_radiation_monochromator 'multilayer optics'
_diffrn_radiation_probe x-ray
_diffrn_radiation_source 'microfocus sealed tube'
_diffrn_radiation_type MoK\a
_diffrn_radiation_wavelength 0.71073
_diffrn_reflns_av_R_equivalents 0.0331
_diffrn_reflns_av_unetI/netI 0.0306
_diffrn_reflns_limit_h_max 9
_diffrn_reflns_limit_h_min -8
_diffrn_reflns_limit_k_max 17
_diffrn_reflns_limit_k_min -17
_diffrn_reflns_limit_l_max 18
_diffrn_reflns_limit_l_min -17
_diffrn_reflns_number 23473
_diffrn_reflns_theta_full 30.68
_diffrn_reflns_theta_max 30.68
_diffrn_reflns_theta_min 1.6
_diffrn_standards_decay_% 0
_diffrn_standards_interval_count 0
_diffrn_standards_interval_time 0
_diffrn_standards_number 0
_exptl_absorpt_coefficient_mu 8.108
_exptl_absorpt_correction_T_max 0.5632
_exptl_absorpt_correction_T_min 0.2939
_exptl_absorpt_correction_type multi-scan
_exptl_absorpt_process_details 'SADABS (Bruker-AXS)'
_exptl_crystal_colour orange
_exptl_crystal_density_diffrn 2.157
_exptl_crystal_density_method 'not measured'
_exptl_crystal_description plate
_exptl_crystal_F_000 620
_exptl_crystal_size_max 0.2
_exptl_crystal_size_mid 0.16
_exptl_crystal_size_min 0.08
_refine_diff_density_max 1.092
_refine_diff_density_min -2.099
_refine_diff_density_rms 0.142
_refine_ls_extinction_method none
_refine_ls_goodness_of_fit_ref 1.196
_refine_ls_hydrogen_treatment constr
_refine_ls_matrix_type full
_refine_ls_number_parameters 302
_refine_ls_number_reflns 6129
_refine_ls_number_restraints 43
_refine_ls_restrained_S_all 1.197
_refine_ls_R_factor_all 0.0347
_refine_ls_R_factor_gt 0.0326
_refine_ls_shift/su_max 0.002
_refine_ls_shift/su_mean 0
_refine_ls_structure_factor_coef Fsqd
_refine_ls_weighting_details 'calc w=1/[\s^2^(Fo^2^)+(0.0000P)^2^+5.2563P] where P=(Fo^2^+2Fc^2^)/3'
_refine_ls_weighting_scheme calc
_refine_ls_wR_factor_gt 0.0786
_refine_ls_wR_factor_ref 0.0795
_reflns_number_gt 5850
_reflns_number_total 6129
_reflns_threshold_expression >2sigma(I)
_cod_data_source_file c5nj00772k1.cif
_cod_data_source_block 1
_cod_depositor_comments 'Adding full bibliography for 7054893.cif.'
_cod_database_code 7054893

loop_
_symmetry_equiv_pos_as_xyz
'x, y, z'
'-x, -y, -z'

loop_
_atom_site_label
_atom_site_type_symbol
_atom_site_fract_x
_atom_site_fract_y
_atom_site_fract_z
_atom_site_U_iso_or_equiv
_atom_site_adp_type
_atom_site_occupancy
_atom_site_symmetry_multiplicity
_atom_site_calc_flag
_atom_site_refinement_flags
_atom_site_disorder_assembly
_atom_site_disorder_group
C1 C 0.8279(8) 0.7235(4) 0.2078(4) 0.0326(10) Uani 1 1 d . A .
C2 C 1.2449(9) 0.7252(4) 0.3117(4) 0.0343(10) Uani 1 1 d . A .
C4 C 0.5871(7) 0.4733(4) 0.1355(3) 0.0258(8) Uani 1 1 d . . .
H4 H 0.5418 0.5429 0.1196 0.031 Uiso 1 1 calc R . .
C5 C 0.4444(7) 0.3798(4) 0.1005(3) 0.0279(9) Uani 1 1 d . . .
H5 H 0.3042 0.3852 0.062 0.034 Uiso 1 1 calc R . .
C7 C 0.7189(7) 0.2732(4) 0.1783(3) 0.0258(8) Uani 1 1 d . . .
H7 H 0.7684 0.2041 0.1928 0.031 Uiso 1 1 calc R . .
C8 C 0.8529(6) 0.3700(3) 0.2119(3) 0.0220(7) Uani 1 1 d . . .
C9 C 1.0721(6) 0.3716(3) 0.2727(3) 0.0221(7) Uani 1 1 d . . .
C10 C 1.1603(7) 0.2782(4) 0.3057(3) 0.0253(8) Uani 1 1 d . . .
H10 H 1.077 0.2087 0.2907 0.03 Uiso 1 1 calc R . .
C11 C 1.3701(7) 0.2859(4) 0.3608(3) 0.0251(8) Uani 1 1 d . . .
C12 C 1.4872(7) 0.3887(4) 0.3827(3) 0.0259(8) Uani 1 1 d . . .
H12 H 1.6324 0.3967 0.419 0.031 Uiso 1 1 calc R . .
C13 C 1.3877(7) 0.4791(4) 0.3504(3) 0.0244(8) Uani 1 1 d . . .
H13 H 1.4663 0.5497 0.3673 0.029 Uiso 1 1 calc R . .
C17 C 1.4594(8) 0.1830(4) 0.3949(4) 0.0293(9) Uani 1 1 d . . .
C18 C 1.7795(9) 0.0981(4) 0.4473(5) 0.0414(12) Uani 1 1 d . . .
H18A H 1.7084 0.066 0.5 0.05 Uiso 1 1 calc R . .
H18B H 1.9299 0.1229 0.4818 0.05 Uiso 1 1 calc R . .
C19 C 1.7748(10) 0.0113(5) 0.3590(5) 0.0459(13) Uani 1 1 d . . .
H19A H 1.6266 -0.0189 0.3294 0.069 Uiso 1 1 calc R . .
H19B H 1.8578 -0.0477 0.3855 0.069 Uiso 1 1 calc R . .
H19C H 1.8368 0.0439 0.3046 0.069 Uiso 1 1 calc R . .
N1 N 0.7863(6) 0.4697(3) 0.1907(3) 0.0223(7) Uani 1 1 d . A .
N2 N 1.1842(6) 0.4720(3) 0.2959(3) 0.0232(7) Uani 1 1 d . A .
O1 O 0.7128(8) 0.7867(4) 0.1822(4) 0.0555(11) Uani 1 1 d . . .
O2 O 1.3865(7) 0.7893(4) 0.3476(4) 0.0534(11) Uani 1 1 d . . .
O6 O 1.6721(5) 0.1933(3) 0.4106(3) 0.0343(7) Uani 1 1 d . . .
O7 O 1.3484(6) 0.1019(3) 0.4054(3) 0.0411(9) Uani 1 1 d . . .
Re1 Re 1.01549(3) 0.612858(14) 0.251239(13) 0.02339(5) Uani 1 1 d D . .
Br1 Br 1.12296(18) 0.59986(10) 0.07444(10) 0.0295(3) Uani 0.439(2) 1 d PDU A 1
C3 C 0.922(2) 0.6293(12) 0.3851(9) 0.0363(10) Uani 0.439(2) 1 d PDU A 1
O3 O 0.8620(14) 0.6438(9) 0.4620(7) 0.0383(9) Uani 0.439(2) 1 d PDU A 1
Br1' Br 0.91122(15) 0.60769(9) 0.42978(8) 0.0366(3) Uani 0.561(2) 1 d PDU A 2
C3' C 1.1157(15) 0.6234(9) 0.1222(8) 0.0318(9) Uani 0.561(2) 1 d PDU A 2
O3' O 1.1884(11) 0.6368(6) 0.0465(5) 0.0355(8) Uani 0.561(2) 1 d PDU A 2
O5 O 0.1734(7) 0.1805(4) 0.0458(4) 0.0534(12) Uani 1 1 d . . .
C14 C 0.3540(8) 0.1773(4) 0.0910(4) 0.0369(11) Uani 1 1 d . . .
C6 C 0.5110(7) 0.2786(4) 0.1231(3) 0.0271(8) Uani 1 1 d . . .
O4 O 0.4415(7) 0.0874(3) 0.1197(4) 0.0582(13) Uani 1 1 d . . .
C15 C 0.3088(12) -0.0209(6) 0.0883(7) 0.067(2) Uani 1 1 d . . .
H15A H 0.2264 -0.0229 0.0154 0.08 Uiso 1 1 calc R . .
H15B H 0.4024 -0.0811 0.0915 0.08 Uiso 1 1 calc R . .
C16 C 0.1649(15) -0.0359(8) 0.1582(6) 0.079(3) Uani 1 1 d . . .
H16A H 0.247 -0.0317 0.2304 0.118 Uiso 1 1 calc R . .
H16B H 0.0814 -0.108 0.1395 0.118 Uiso 1 1 calc R . .
H16C H 0.0681 0.0219 0.1522 0.118 Uiso 1 1 calc R . .

loop_
_atom_site_aniso_label
_atom_site_aniso_U_11
_atom_site_aniso_U_22
_atom_site_aniso_U_33
_atom_site_aniso_U_23
_atom_site_aniso_U_13
_atom_site_aniso_U_12
C1 0.038(2) 0.027(2) 0.035(2) 0.0075(18) 0.009(2) 0.0067(19)
C2 0.039(3) 0.027(2) 0.037(2) 0.0024(18) 0.010(2) -0.0010(19)
C4 0.0238(19) 0.028(2) 0.0254(19) 0.0034(16) 0.0044(16) 0.0025(16)
C5 0.0222(19) 0.037(2) 0.0226(19) 0.0018(17) 0.0015(15) -0.0013(17)
C7 0.0243(19) 0.0228(19) 0.028(2) 0.0040(15) 0.0011(16) -0.0036(15)
C8 0.0212(17) 0.0228(18) 0.0204(17) 0.0035(14) 0.0024(14) -0.0025(14)
C9 0.0206(18) 0.0227(18) 0.0217(18) 0.0029(14) 0.0026(14) -0.0017(14)
C10 0.0247(19) 0.0227(19) 0.027(2) 0.0038(15) 0.0032(16) -0.0018(15)
C11 0.0252(19) 0.027(2) 0.0223(18) 0.0062(15) 0.0019(15) 0.0032(16)
C12 0.0220(18) 0.030(2) 0.0232(19) 0.0038(16) 0.0007(15) -0.0009(16)
C13 0.0214(18) 0.0243(19) 0.0247(19) 0.0016(15) 0.0014(15) -0.0037(15)
C17 0.029(2) 0.028(2) 0.027(2) 0.0074(17) -0.0021(17) 0.0010(17)
C18 0.036(3) 0.031(2) 0.050(3) 0.010(2) -0.013(2) 0.011(2)
C19 0.039(3) 0.034(3) 0.062(4) 0.011(3) 0.001(3) 0.009(2)
N1 0.0230(16) 0.0229(16) 0.0207(15) 0.0023(12) 0.0045(13) 0.0016(13)
N2 0.0209(16) 0.0252(17) 0.0225(16) 0.0028(13) 0.0044(13) -0.0025(13)
O1 0.056(3) 0.042(2) 0.072(3) 0.013(2) 0.014(2) 0.023(2)
O2 0.048(2) 0.040(2) 0.064(3) -0.004(2) 0.007(2) -0.0193(19)
O6 0.0269(16) 0.0296(17) 0.0423(19) 0.0110(14) -0.0053(14) 0.0034(13)
O7 0.0362(19) 0.0291(18) 0.054(2) 0.0142(16) -0.0001(17) -0.0020(15)
Re1 0.02295(8) 0.02038(8) 0.02612(9) 0.00161(6) 0.00476(6) -0.00012(6)
Br1 0.0266(5) 0.0360(6) 0.0289(6) 0.0088(4) 0.0087(4) 0.0078(4)
C3 0.0302(16) 0.0473(17) 0.0291(17) -0.0053(16) 0.0106(16) -0.0108(16)
O3 0.0321(16) 0.0485(17) 0.0315(17) -0.0071(16) 0.0106(15) -0.0101(15)
Br1' 0.0288(4) 0.0476(6) 0.0301(5) -0.0091(4) 0.0098(4) -0.0107(4)
C3' 0.0306(15) 0.0369(16) 0.0308(17) 0.0078(16) 0.0095(16) 0.0093(15)
O3' 0.0345(15) 0.0397(16) 0.0344(16) 0.0093(15) 0.0089(15) 0.0073(14)
O5 0.035(2) 0.043(2) 0.067(3) 0.010(2) -0.0197(19) -0.0122(17)
C14 0.033(2) 0.037(3) 0.033(2) 0.006(2) -0.0067(19) -0.009(2)
C6 0.026(2) 0.030(2) 0.0219(19) 0.0031(16) -0.0008(16) -0.0051(17)
O4 0.040(2) 0.034(2) 0.084(3) 0.016(2) -0.020(2) -0.0140(17)
C15 0.051(4) 0.044(4) 0.092(6) 0.014(4) -0.009(4) -0.016(3)
C16 0.088(6) 0.073(5) 0.059(5) 0.013(4) -0.010(4) -0.028(5)

loop_
_atom_type_symbol
_atom_type_description
_atom_type_scat_dispersion_real
_atom_type_scat_dispersion_imag
_atom_type_scat_source
C C 0.0033 0.0016 'International Tables Vol C Tables 4.2.6.8 and 6.1.1.4'
H H 0 0 'International Tables Vol C Tables 4.2.6.8 and 6.1.1.4'
N N 0.0061 0.0033 'International Tables Vol C Tables 4.2.6.8 and 6.1.1.4'
O O 0.0106 0.006 'International Tables Vol C Tables 4.2.6.8 and 6.1.1.4'
Br Br -0.2901 2.4595 'International Tables Vol C Tables 4.2.6.8 and 6.1.1.4'
Re Re -1.0185 7.231 'International Tables Vol C Tables 4.2.6.8 and 6.1.1.4'

loop_
_geom_angle_atom_site_label_1
_geom_angle_atom_site_label_2
_geom_angle_atom_site_label_3
_geom_angle
O1 C1 Re1 178.2(5)
O2 C2 Re1 177.6(5)
N1 C4 C5 122.8(4)
N1 C4 H4 118.6
C5 C4 H4 118.6
C6 C5 C4 118.5(4)
C6 C5 H5 120.7
C4 C5 H5 120.7
C8 C7 C6 119.2(4)
C8 C7 H7 120.4
C6 C7 H7 120.4
N1 C8 C7 121.4(4)
N1 C8 C9 116.1(4)
C7 C8 C9 122.6(4)
N2 C9 C10 121.4(4)
N2 C9 C8 115.3(4)
C10 C9 C8 123.4(4)
C9 C10 C11 120.0(4)
C9 C10 H10 120
C11 C10 H10 120
C10 C11 C12 118.7(4)
C10 C11 C17 118.4(4)
C12 C11 C17 123.0(4)
C13 C12 C11 118.4(4)
C13 C12 H12 120.8
C11 C12 H12 120.8
N2 C13 C12 123.1(4)
N2 C13 H13 118.4
C12 C13 H13 118.4
O7 C17 O6 125.8(4)
O7 C17 C11 122.8(4)
O6 C17 C11 111.5(4)
O6 C18 C19 111.9(4)
O6 C18 H18A 109.2
C19 C18 H18A 109.2
O6 C18 H18B 109.2
C19 C18 H18B 109.2
H18A C18 H18B 107.9
C18 C19 H19A 109.5
C18 C19 H19B 109.5
H19A C19 H19B 109.5
C18 C19 H19C 109.5
H19A C19 H19C 109.5
H19B C19 H19C 109.5
C4 N1 C8 118.7(4)
C4 N1 Re1 124.8(3)
C8 N1 Re1 116.4(3)
C13 N2 C9 118.4(4)
C13 N2 Re1 124.3(3)
C9 N2 Re1 117.2(3)
C17 O6 C18 116.6(4)
C2 Re1 C1 90.7(2)
C2 Re1 C3' 85.7(4)
C1 Re1 C3' 87.8(3)
C2 Re1 C3 87.1(4)
C1 Re1 C3 85.9(5)
C3' Re1 C3 170.4(5)
C2 Re1 N2 97.31(18)
C1 Re1 N2 171.64(17)
C3' Re1 N2 95.1(3)
C3 Re1 N2 92.2(5)
C2 Re1 N1 172.12(18)
C1 Re1 N1 97.14(18)
C3' Re1 N1 94.8(3)
C3 Re1 N1 93.2(4)
N2 Re1 N1 74.81(13)
C2 Re1 Br1 92.91(16)
C1 Re1 Br1 90.88(15)
C3' Re1 Br1 7.9(3)
C3 Re1 Br1 176.8(5)
N2 Re1 Br1 90.99(9)
N1 Re1 Br1 87.24(9)
C2 Re1 Br1' 89.79(15)
C1 Re1 Br1' 93.40(15)
C3' Re1 Br1' 175.4(3)
C3 Re1 Br1' 8.0(5)
N2 Re1 Br1' 84.38(9)
N1 Re1 Br1' 89.48(9)
Br1 Re1 Br1' 174.90(4)
O3 C3 Re1 176.3(13)
O3' C3' Re1 174.9(9)
O5 C14 O4 125.8(5)
O5 C14 C6 122.7(5)
O4 C14 C6 111.6(4)
C5 C6 C7 119.4(4)
C5 C6 C14 119.0(4)
C7 C6 C14 121.6(4)
C14 O4 C15 117.9(5)
C16 C15 O4 109.2(7)
C16 C15 H15A 109.8
O4 C15 H15A 109.8
C16 C15 H15B 109.8
O4 C15 H15B 109.8
H15A C15 H15B 108.3
C15 C16 H16A 109.5
C15 C16 H16B 109.5
H16A C16 H16B 109.5
C15 C16 H16C 109.5
H16A C16 H16C 109.5
H16B C16 H16C 109.5

loop_
_geom_bond_atom_site_label_1
_geom_bond_atom_site_label_2
_geom_bond_distance
C1 O1 1.141(6)
C1 Re1 1.935(5)
C2 O2 1.145(6)
C2 Re1 1.923(5)
C4 N1 1.342(5)
C4 C5 1.389(6)
C4 H4 0.95
C5 C6 1.381(7)
C5 H5 0.95
C7 C8 1.390(6)
C7 C6 1.393(6)
C7 H7 0.95
C8 N1 1.359(5)
C8 C9 1.468(6)
C9 N2 1.350(5)
C9 C10 1.383(6)
C10 C11 1.385(6)
C10 H10 0.95
C11 C12 1.389(6)
C11 C17 1.493(6)
C12 C13 1.379(6)
C12 H12 0.95
C13 N2 1.348(5)
C13 H13 0.95
C17 O7 1.206(6)
C17 O6 1.333(6)
C18 O6 1.471(6)
C18 C19 1.501(8)
C18 H18A 0.99
C18 H18B 0.99
C19 H19A 0.98
C19 H19B 0.98
C19 H19C 0.98
N1 Re1 2.176(3)
N2 Re1 2.175(4)
Re1 C3' 1.937(9)
Re1 C3 1.966(11)
Re1 Br1 2.5441(13)
Re1 Br1' 2.5636(11)
C3 O3 1.157(12)
C3' O3' 1.195(11)
O5 C14 1.196(6)
C14 O4 1.327(7)
C14 C6 1.505(6)
O4 C15 1.495(7)
C15 C16 1.438(12)
C15 H15A 0.99
C15 H15B 0.99
C16 H16A 0.98
C16 H16B 0.98
C16 H16C 0.98
